data_2236597
loop_
_publ_author_name
'Takeuchi, Ryo'
'Nagasawa, Atsushi'
'Okamoto, Akiko'
'Yonezawa, Noriyuki'

_publ_section_title
;
 1,5,7,8',11-Pentamethoxy-13<i>H</i>-spiro[dibenzo[<i>a</i>,<i>g</i>]fluorene-13,1'(4'<i>H</i>)-naphthalen]-4'-one
 toluene monosolvate
;
_journal_coeditor_code RZ2797
_journal_issue 10
_journal_name_full 'Acta Crystallographica Section E'
_journal_page_first o2919
_journal_paper_doi 10.1107/S160053681203824X
_journal_volume 68
_journal_year 2012
_chemical_formula_iupac 'C35 H28 O6, C7 H8'
_chemical_formula_moiety 'C35 H28 O6, C7 H8'
_chemical_formula_sum 'C42 H36 O6'
_chemical_formula_weight 636.71
_chemical_name_systematic
;
1,5,7,8',11-Pentamethoxy-13<i>H</i>-spiro[dibenzo[<i>a</i>,<i>g</i>]fluorene-
13,1'(4'<i>H</i>)-naphthalen]-4'-one toluene monosolvate
;
_space_group_IT_number 14
_symmetry_cell_setting monoclinic
_symmetry_space_group_name_Hall '-P 2ybc'
_symmetry_space_group_name_H-M 'P 1 21/c 1'
_atom_sites_solution_hydrogens geom
_atom_sites_solution_primary direct
_atom_sites_solution_secondary difmap
_audit_creation_method SHELXL-97
_cell_angle_alpha 90.00
_cell_angle_beta 97.319(3)
_cell_angle_gamma 90.00
_cell_formula_units_Z 4
_cell_length_a 12.4106(6)
_cell_length_b 12.4974(7)
_cell_length_c 21.4941(11)
_cell_measurement_reflns_used 17422
_cell_measurement_temperature 193(2)
_cell_measurement_theta_max 68.27
_cell_measurement_theta_min 3.54
_cell_volume 3306.6(3)
_computing_cell_refinement 'PROCESS-AUTO (Rigaku, 1998)'
_computing_data_collection 'PROCESS-AUTO (Rigaku, 1998)'
_computing_data_reduction 'CrystalClear (Rigaku/MSC, 2004)'
_computing_molecular_graphics 'ORTEPIII (Burnett & Johnson, 1996)'
_computing_publication_material 'SHELXL97 (Sheldrick, 2008)'
_computing_structure_refinement 'SHELXL97 (Sheldrick, 2008)'
_computing_structure_solution 'SIR2004 (Burla <i>et al.</i>, 2005)'
_diffrn_ambient_temperature 193(2)
_diffrn_detector_area_resol_mean 10.000
_diffrn_measured_fraction_theta_full 0.999
_diffrn_measured_fraction_theta_max 0.999
_diffrn_measurement_device_type 'Rigaku R-AXIS RAPID'
_diffrn_measurement_method \w
_diffrn_radiation_monochromator graphite
_diffrn_radiation_source 'rotating anode'
_diffrn_radiation_type CuK\a
_diffrn_radiation_wavelength 1.54187
_diffrn_reflns_av_R_equivalents 0.0865
_diffrn_reflns_av_sigmaI/netI 0.0884
_diffrn_reflns_limit_h_max 14
_diffrn_reflns_limit_h_min -14
_diffrn_reflns_limit_k_max 15
_diffrn_reflns_limit_k_min -14
_diffrn_reflns_limit_l_max 25
_diffrn_reflns_limit_l_min -25
_diffrn_reflns_number 48937
_diffrn_reflns_theta_full 68.24
_diffrn_reflns_theta_max 68.24
_diffrn_reflns_theta_min 3.59
_exptl_absorpt_coefficient_mu 0.680
_exptl_absorpt_correction_T_max 0.8759
_exptl_absorpt_correction_T_min 0.7725
_exptl_absorpt_correction_type numerical
_exptl_absorpt_process_details '(NUMABS; Higashi, 1999)'
_exptl_crystal_colour yellow
_exptl_crystal_density_diffrn 1.279
_exptl_crystal_density_method 'not measured'
_exptl_crystal_description block
_exptl_crystal_F_000 1344
_exptl_crystal_size_max 0.40
_exptl_crystal_size_mid 0.30
_exptl_crystal_size_min 0.20
_refine_diff_density_max 0.196
_refine_diff_density_min -0.176
_refine_ls_extinction_coef 0.00363(18)
_refine_ls_extinction_expression Fc^*^=kFc[1+0.001xFc^2^\l^3^/sin(2\q)]^-1/4^
_refine_ls_extinction_method 'SHELXL97 (Sheldrick, 2008)'
_refine_ls_goodness_of_fit_ref 0.962
_refine_ls_hydrogen_treatment constr
_refine_ls_matrix_type full
_refine_ls_number_parameters 440
_refine_ls_number_reflns 6036
_refine_ls_number_restraints 0
_refine_ls_restrained_S_all 0.962
_refine_ls_R_factor_all 0.0731
_refine_ls_R_factor_gt 0.0426
_refine_ls_shift/su_max 0.001
_refine_ls_shift/su_mean 0.000
_refine_ls_structure_factor_coef Fsqd
_refine_ls_weighting_details 'calc w=1/[\s^2^(Fo^2^)+(0.0516P)^2^+0.0000P] where P=(Fo^2^+2Fc^2^)/3'
_refine_ls_weighting_scheme calc
_refine_ls_wR_factor_gt 0.1080
_refine_ls_wR_factor_ref 0.1243
_reflns_number_gt 3696
_reflns_number_total 6036
_reflns_threshold_expression I>2sigma(I)
_cod_data_source_file rz2797.cif
_cod_data_source_block I
_cod_original_sg_symbol_H-M 'P 21/c'
_cod_database_code 2236597
_cod_database_fobs_code 2236597

loop_
_symmetry_equiv_pos_site_id
_symmetry_equiv_pos_as_xyz
1 +X,+Y,+Z
2 -X,1/2+Y,1/2-Z
3 -X,-Y,-Z
4 +X,1/2-Y,1/2+Z

loop_
_atom_site_type_symbol
_atom_site_label
_atom_site_fract_x
_atom_site_fract_y
_atom_site_fract_z
_atom_site_U_iso_or_equiv
_atom_site_adp_type
_atom_site_calc_flag
_atom_site_refinement_flags
_atom_site_occupancy
_atom_site_symmetry_multiplicity
O O1 0.98979(11) -0.35612(11) 0.34212(7) 0.0490(4) Uani d . 1 1
O O2 0.95597(10) 0.11986(11) 0.32389(7) 0.0437(4) Uani d . 1 1
O O3 0.39953(10) -0.00226(11) 0.43477(7) 0.0473(4) Uani d . 1 1
O O4 0.61527(11) -0.33814(11) 0.29832(7) 0.0485(4) Uani d . 1 1
O O5 0.83191(10) -0.04965(12) 0.46869(6) 0.0459(4) Uani d . 1 1
O O6 0.74754(13) 0.36569(12) 0.33675(8) 0.0623(5) Uani d . 1 1
C C1 0.82886(14) -0.06441(16) 0.33979(8) 0.0335(5) Uani d . 1 1
C C2 0.77005(14) -0.15852(16) 0.34250(8) 0.0333(5) Uani d . 1 1
C C3 0.82219(15) -0.25873(16) 0.34391(8) 0.0375(5) Uani d . 1 1
H H3 0.7822 -0.3225 0.3483 0.045 Uiso calc R 1 1
C C4 0.93038(15) -0.26346(16) 0.33897(9) 0.0370(5) Uani d . 1 1
C C5 0.99190(15) -0.16964(16) 0.32933(9) 0.0362(5) Uani d . 1 1
C C6 1.10248(15) -0.17731(18) 0.31978(9) 0.0420(5) Uani d . 1 1
H H6 1.1359 -0.2456 0.3192 0.050 Uiso calc R 1 1
C C7 1.16078(16) -0.08835(18) 0.31157(9) 0.0454(5) Uani d . 1 1
H H7 1.2347 -0.0948 0.3048 0.054 Uiso calc R 1 1
C C8 1.11359(16) 0.01339(18) 0.31294(9) 0.0425(5) Uani d . 1 1
H H8 1.1557 0.0753 0.3074 0.051 Uiso calc R 1 1
C C9 1.00695(15) 0.02383(16) 0.32228(8) 0.0360(5) Uani d . 1 1
C C10 0.94035(14) -0.06757(16) 0.33035(8) 0.0338(5) Uani d . 1 1
C C11 0.65766(14) -0.13360(16) 0.35384(9) 0.0335(5) Uani d . 1 1
C C12 0.65255(14) -0.02529(16) 0.36521(8) 0.0334(5) Uani d . 1 1
C C13 0.56526(14) 0.02494(16) 0.38859(9) 0.0366(5) Uani d . 1 1
H H13 0.5633 0.1005 0.3934 0.044 Uiso calc R 1 1
C C14 0.48304(14) -0.03814(17) 0.40435(9) 0.0374(5) Uani d . 1 1
C C15 0.47837(15) -0.14984(16) 0.39028(9) 0.0365(5) Uani d . 1 1
C C16 0.39034(15) -0.21306(17) 0.40481(10) 0.0441(5) Uani d . 1 1
H H16 0.3354 -0.1819 0.4259 0.053 Uiso calc R 1 1
C C17 0.38413(16) -0.31827(18) 0.38869(10) 0.0473(6) Uani d . 1 1
H H17 0.3272 -0.3610 0.4010 0.057 Uiso calc R 1 1
C C18 0.46042(16) -0.36447(17) 0.35417(10) 0.0446(5) Uani d . 1 1
H H18 0.4534 -0.4374 0.3418 0.054 Uiso calc R 1 1
C C19 0.54525(15) -0.30448(17) 0.33820(9) 0.0389(5) Uani d . 1 1
C C20 0.56338(14) -0.19760(16) 0.36076(9) 0.0362(5) Uani d . 1 1
C C21 0.75651(14) 0.03203(15) 0.35175(8) 0.0319(5) Uani d . 1 1
C C22 0.72237(14) 0.09293(17) 0.29236(9) 0.0380(5) Uani d . 1 1
H H22 0.7034 0.0525 0.2551 0.046 Uiso calc R 1 1
C C23 0.71654(15) 0.19880(17) 0.28762(10) 0.0410(5) Uani d . 1 1
H H23 0.6894 0.2305 0.2486 0.049 Uiso calc R 1 1
C C24 0.75127(16) 0.26731(18) 0.34152(10) 0.0442(5) Uani d . 1 1
C C25 0.79203(15) 0.21481(16) 0.40175(10) 0.0385(5) Uani d . 1 1
C C26 0.82586(17) 0.28005(19) 0.45398(11) 0.0510(6) Uani d . 1 1
H H26 0.8233 0.3557 0.4500 0.061 Uiso calc R 1 1
C C27 0.86239(17) 0.2340(2) 0.51039(11) 0.0546(6) Uani d . 1 1
H H27 0.8860 0.2781 0.5455 0.066 Uiso calc R 1 1
C C28 0.86533(16) 0.12371(19) 0.51689(10) 0.0486(6) Uani d . 1 1
H H28 0.8901 0.0925 0.5564 0.058 Uiso calc R 1 1
C C29 0.83248(14) 0.05930(17) 0.46608(9) 0.0376(5) Uani d . 1 1
C C30 0.79658(14) 0.10423(16) 0.40684(9) 0.0341(5) Uani d . 1 1
C C31 0.93609(18) -0.45288(17) 0.35525(12) 0.0601(7) Uani d . 1 1
H H31A 0.9089 -0.4468 0.3959 0.072 Uiso calc R 1 1
H H31B 0.9874 -0.5127 0.3564 0.072 Uiso calc R 1 1
H H31C 0.8751 -0.4657 0.3224 0.072 Uiso calc R 1 1
C C32 1.01937(16) 0.21448(16) 0.32372(10) 0.0471(6) Uani d . 1 1
H H32A 1.0530 0.2178 0.2849 0.057 Uiso calc R 1 1
H H32B 1.0762 0.2138 0.3598 0.057 Uiso calc R 1 1
H H32C 0.9727 0.2771 0.3263 0.057 Uiso calc R 1 1
C C33 0.59652(18) -0.43963(18) 0.26869(12) 0.0603(7) Uani d . 1 1
H H33A 0.6492 -0.4508 0.2390 0.072 Uiso calc R 1 1
H H33B 0.5227 -0.4417 0.2462 0.072 Uiso calc R 1 1
H H33C 0.6048 -0.4962 0.3005 0.072 Uiso calc R 1 1
C C34 0.40275(16) 0.10806(16) 0.45303(10) 0.0477(6) Uani d . 1 1
H H34A 0.4760 0.1262 0.4728 0.057 Uiso calc R 1 1
H H34B 0.3506 0.1204 0.4829 0.057 Uiso calc R 1 1
H H34C 0.3838 0.1530 0.4159 0.057 Uiso calc R 1 1
C C35 0.87216(17) -0.09981(19) 0.52663(10) 0.0534(6) Uani d . 1 1
H H35A 0.8295 -0.0761 0.5594 0.064 Uiso calc R 1 1
H H35B 0.9485 -0.0801 0.5383 0.064 Uiso calc R 1 1
H H35C 0.8662 -0.1777 0.5220 0.064 Uiso calc R 1 1
C C36 0.6690(2) 0.60751(19) 0.55973(15) 0.0693(7) Uani d . 1 1
C C37 0.5588(2) 0.62074(19) 0.55166(14) 0.0686(7) Uani d . 1 1
H H37 0.5199 0.6090 0.5112 0.082 Uiso calc R 1 1
C C38 0.5035(2) 0.6496(2) 0.59848(18) 0.0782(8) Uani d . 1 1
H H38 0.4268 0.6571 0.5906 0.094 Uiso calc R 1 1
C C39 0.5543(3) 0.6681(2) 0.65627(18) 0.0884(10) Uani d . 1 1
H H39 0.5139 0.6901 0.6887 0.106 Uiso calc R 1 1
C C40 0.6641(4) 0.6553(2) 0.66847(15) 0.0885(10) Uani d . 1 1
H H40 0.7003 0.6676 0.7095 0.106 Uiso calc R 1 1
C C41 0.7230(2) 0.6240(2) 0.62027(19) 0.0827(9) Uani d . 1 1
H H41 0.7993 0.6139 0.6285 0.099 Uiso calc R 1 1
C C42 0.7292(3) 0.5760(3) 0.50638(19) 0.1418(16) Uani d . 1 1
H H42A 0.6934 0.5142 0.4846 0.170 Uiso calc R 1 1
H H42B 0.8042 0.5572 0.5227 0.170 Uiso calc R 1 1
H H42C 0.7293 0.6360 0.4770 0.170 Uiso calc R 1 1

loop_
_atom_site_aniso_label
_atom_site_aniso_U_11
_atom_site_aniso_U_22
_atom_site_aniso_U_33
_atom_site_aniso_U_12
_atom_site_aniso_U_13
_atom_site_aniso_U_23
O1 0.0438(8) 0.0383(9) 0.0650(10) 0.0040(7) 0.0074(7) -0.0013(8)
O2 0.0378(8) 0.0389(9) 0.0560(9) -0.0039(6) 0.0116(7) 0.0003(7)
O3 0.0391(8) 0.0442(10) 0.0614(10) 0.0000(6) 0.0175(7) -0.0008(7)
O4 0.0465(8) 0.0435(9) 0.0559(10) -0.0059(7) 0.0087(7) -0.0140(7)
O5 0.0532(9) 0.0491(10) 0.0341(8) 0.0018(7) 0.0004(6) 0.0046(7)
O6 0.0713(11) 0.0374(10) 0.0785(12) -0.0002(8) 0.0111(9) 0.0042(9)
C1 0.0350(10) 0.0386(12) 0.0264(10) -0.0006(9) 0.0022(8) 0.0001(9)
C2 0.0356(11) 0.0357(12) 0.0282(11) -0.0024(9) 0.0028(8) -0.0010(9)
C3 0.0402(11) 0.0357(13) 0.0360(11) -0.0040(9) 0.0028(9) -0.0007(9)
C4 0.0380(11) 0.0386(13) 0.0342(11) 0.0048(9) 0.0034(9) -0.0052(10)
C5 0.0350(11) 0.0424(13) 0.0312(11) 0.0000(9) 0.0043(8) -0.0046(10)
C6 0.0373(11) 0.0469(14) 0.0422(12) 0.0041(10) 0.0075(9) -0.0054(11)
C7 0.0353(11) 0.0573(15) 0.0446(13) -0.0013(11) 0.0096(10) -0.0034(11)
C8 0.0388(11) 0.0493(14) 0.0406(12) -0.0057(10) 0.0089(9) -0.0010(10)
C9 0.0370(11) 0.0410(13) 0.0306(11) -0.0013(9) 0.0060(9) -0.0004(10)
C10 0.0336(10) 0.0414(13) 0.0263(10) -0.0021(9) 0.0037(8) -0.0014(9)
C11 0.0319(10) 0.0374(12) 0.0306(11) -0.0023(8) 0.0014(8) 0.0012(9)
C12 0.0301(10) 0.0385(12) 0.0306(11) -0.0030(9) 0.0000(8) 0.0002(9)
C13 0.0363(11) 0.0334(12) 0.0398(12) 0.0003(9) 0.0038(9) 0.0013(9)
C14 0.0294(10) 0.0430(13) 0.0397(12) 0.0023(9) 0.0044(9) 0.0033(10)
C15 0.0327(10) 0.0397(13) 0.0363(11) -0.0016(9) 0.0016(9) 0.0031(10)
C16 0.0358(11) 0.0450(14) 0.0514(14) -0.0030(10) 0.0052(10) 0.0053(11)
C17 0.0399(12) 0.0448(14) 0.0567(15) -0.0080(10) 0.0044(10) 0.0090(12)
C18 0.0421(12) 0.0382(13) 0.0510(13) -0.0059(10) -0.0041(10) 0.0039(11)
C19 0.0344(11) 0.0388(13) 0.0420(12) -0.0014(9) -0.0016(9) 0.0002(10)
C20 0.0337(11) 0.0376(12) 0.0363(11) -0.0019(9) 0.0012(9) 0.0034(9)
C21 0.0311(10) 0.0330(12) 0.0316(11) -0.0017(8) 0.0038(8) 0.0009(9)
C22 0.0329(11) 0.0456(14) 0.0355(12) -0.0034(9) 0.0039(9) 0.0012(10)
C23 0.0395(11) 0.0428(14) 0.0404(12) -0.0014(10) 0.0038(9) 0.0086(10)
C24 0.0380(12) 0.0382(14) 0.0581(15) -0.0024(10) 0.0131(10) 0.0022(12)
C25 0.0366(11) 0.0367(13) 0.0436(13) -0.0042(9) 0.0105(9) -0.0033(10)
C26 0.0495(13) 0.0457(15) 0.0593(16) -0.0071(11) 0.0130(11) -0.0127(12)
C27 0.0550(14) 0.0658(18) 0.0433(14) -0.0107(12) 0.0068(11) -0.0192(13)
C28 0.0450(12) 0.0621(17) 0.0388(13) -0.0032(11) 0.0057(10) -0.0069(12)
C29 0.0320(10) 0.0453(14) 0.0358(12) -0.0020(9) 0.0057(9) -0.0040(10)
C30 0.0274(10) 0.0395(13) 0.0361(11) -0.0022(9) 0.0070(8) -0.0045(10)
C31 0.0607(15) 0.0394(15) 0.0811(18) 0.0034(11) 0.0128(13) 0.0049(13)
C32 0.0475(12) 0.0417(14) 0.0526(14) -0.0085(10) 0.0080(10) 0.0072(11)
C33 0.0546(14) 0.0498(16) 0.0761(17) -0.0024(11) 0.0068(12) -0.0210(14)
C34 0.0445(12) 0.0442(15) 0.0563(14) 0.0044(10) 0.0130(10) -0.0042(11)
C35 0.0517(13) 0.0665(17) 0.0408(13) 0.0010(11) 0.0005(10) 0.0137(12)
C36 0.082(2) 0.0468(17) 0.083(2) -0.0064(14) 0.0237(17) -0.0103(15)
C37 0.083(2) 0.0510(17) 0.0682(19) -0.0048(14) -0.0024(16) -0.0049(14)
C38 0.0738(19) 0.0569(19) 0.105(3) -0.0048(14) 0.0179(19) -0.0036(18)
C39 0.131(3) 0.054(2) 0.088(3) -0.011(2) 0.046(2) 0.0019(18)
C40 0.147(3) 0.0517(19) 0.060(2) -0.015(2) -0.016(2) 0.0054(15)
C41 0.0654(18) 0.0530(19) 0.124(3) -0.0079(14) -0.0097(19) 0.0057(19)
C42 0.177(4) 0.098(3) 0.171(4) -0.016(3) 0.104(3) -0.037(3)

loop_
_atom_type_symbol
_atom_type_description
_atom_type_scat_dispersion_real
_atom_type_scat_dispersion_imag
_atom_type_scat_source
C C 0.0181 0.0091 'International Tables Vol C Tables 4.2.6.8 and 6.1.1.4'
H H 0.0000 0.0000 'International Tables Vol C Tables 4.2.6.8 and 6.1.1.4'
O O 0.0492 0.0322 'International Tables Vol C Tables 4.2.6.8 and 6.1.1.4'

loop_
_geom_angle_atom_site_label_1
_geom_angle_atom_site_label_2
_geom_angle_atom_site_label_3
_geom_angle
C4 O1 C31 117.67(16)
C9 O2 C32 118.37(15)
C14 O3 C34 116.71(15)
C19 O4 C33 118.36(16)
C29 O5 C35 118.16(16)
C2 C1 C10 120.50(18)
C2 C1 C21 109.51(16)
C10 C1 C21 129.90(17)
C1 C2 C3 120.75(17)
C1 C2 C11 109.89(17)
C3 C2 C11 128.60(17)
C4 C3 C2 119.47(18)
C4 C3 H3 120.3
C2 C3 H3 120.3
C3 C4 O1 124.25(18)
C3 C4 C5 121.75(18)
O1 C4 C5 114.00(17)
C6 C5 C10 120.44(18)
C6 C5 C4 120.73(18)
C10 C5 C4 118.82(17)
C7 C6 C5 120.6(2)
C7 C6 H6 119.7
C5 C6 H6 119.7
C6 C7 C8 120.79(19)
C6 C7 H7 119.6
C8 C7 H7 119.6
C9 C8 C7 120.23(19)
C9 C8 H8 119.9
C7 C8 H8 119.9
O2 C9 C8 123.33(18)
O2 C9 C10 115.04(16)
C8 C9 C10 121.63(19)
C1 C10 C5 118.16(17)
C1 C10 C9 125.50(18)
C5 C10 C9 116.33(17)
C12 C11 C20 118.07(17)
C12 C11 C2 107.55(16)
C20 C11 C2 134.06(18)
C11 C12 C13 124.01(17)
C11 C12 C21 111.47(16)
C13 C12 C21 124.46(18)
C14 C13 C12 117.84(19)
C14 C13 H13 121.1
C12 C13 H13 121.1
C13 C14 O3 124.34(19)
C13 C14 C15 121.55(18)
O3 C14 C15 114.11(17)
C16 C15 C14 120.71(18)
C16 C15 C20 119.95(19)
C14 C15 C20 119.34(17)
C17 C16 C15 120.3(2)
C17 C16 H16 119.9
C15 C16 H16 119.9
C16 C17 C18 120.9(2)
C16 C17 H17 119.5
C18 C17 H17 119.5
C19 C18 C17 120.0(2)
C19 C18 H18 120.0
C17 C18 H18 120.0
O4 C19 C18 124.07(19)
O4 C19 C20 114.62(17)
C18 C19 C20 121.25(19)
C19 C20 C15 116.60(17)
C19 C20 C11 125.36(18)
C15 C20 C11 117.98(18)
C22 C21 C30 112.98(16)
C22 C21 C12 104.13(14)
C30 C21 C12 109.23(14)
C22 C21 C1 111.19(15)
C30 C21 C1 116.95(15)
C12 C21 C1 100.82(15)
C23 C22 C21 125.26(19)
C23 C22 H22 117.4
C21 C22 H22 117.4
C22 C23 C24 121.0(2)
C22 C23 H23 119.5
C24 C23 H23 119.5
O6 C24 C23 120.9(2)
O6 C24 C25 121.3(2)
C23 C24 C25 117.83(19)
C30 C25 C26 120.6(2)
C30 C25 C24 121.07(19)
C26 C25 C24 118.3(2)
C27 C26 C25 119.7(2)
C27 C26 H26 120.1
C25 C26 H26 120.1
C26 C27 C28 120.6(2)
C26 C27 H27 119.7
C28 C27 H27 119.7
C29 C28 C27 120.0(2)
C29 C28 H28 120.0
C27 C28 H28 120.0
O5 C29 C28 123.67(19)
O5 C29 C30 115.60(17)
C28 C29 C30 120.7(2)
C25 C30 C29 118.22(18)
C25 C30 C21 121.58(17)
C29 C30 C21 120.06(18)
O1 C31 H31A 109.5
O1 C31 H31B 109.5
H31A C31 H31B 109.5
O1 C31 H31C 109.5
H31A C31 H31C 109.5
H31B C31 H31C 109.5
O2 C32 H32A 109.5
O2 C32 H32B 109.5
H32A C32 H32B 109.5
O2 C32 H32C 109.5
H32A C32 H32C 109.5
H32B C32 H32C 109.5
O4 C33 H33A 109.5
O4 C33 H33B 109.5
H33A C33 H33B 109.5
O4 C33 H33C 109.5
H33A C33 H33C 109.5
H33B C33 H33C 109.5
O3 C34 H34A 109.5
O3 C34 H34B 109.5
H34A C34 H34B 109.5
O3 C34 H34C 109.5
H34A C34 H34C 109.5
H34B C34 H34C 109.5
O5 C35 H35A 109.5
O5 C35 H35B 109.5
H35A C35 H35B 109.5
O5 C35 H35C 109.5
H35A C35 H35C 109.5
H35B C35 H35C 109.5
C37 C36 C41 116.9(3)
C37 C36 C42 121.6(3)
C41 C36 C42 121.5(3)
C38 C37 C36 122.6(3)
C38 C37 H37 118.7
C36 C37 H37 118.7
C37 C38 C39 121.2(3)
C37 C38 H38 119.4
C39 C38 H38 119.4
C38 C39 C40 119.9(3)
C38 C39 H39 120.0
C40 C39 H39 120.0
C39 C40 C41 119.6(3)
C39 C40 H40 120.2
C41 C40 H40 120.2
C40 C41 C36 119.7(3)
C40 C41 H41 120.1
C36 C41 H41 120.1
C36 C42 H42A 109.5
C36 C42 H42B 109.5
H42A C42 H42B 109.5
C36 C42 H42C 109.5
H42A C42 H42C 109.5
H42B C42 H42C 109.5

loop_
_geom_bond_atom_site_label_1
_geom_bond_atom_site_label_2
_geom_bond_distance
O1 C4 1.370(2)
O1 C31 1.426(2)
O2 C9 1.359(2)
O2 C32 1.421(2)
O3 C14 1.370(2)
O3 C34 1.433(2)
O4 C19 1.362(2)
O4 C33 1.425(2)
O5 C29 1.363(2)
O5 C35 1.426(2)
O6 C24 1.234(2)
C1 C2 1.389(2)
C1 C10 1.424(2)
C1 C21 1.544(3)
C2 C3 1.408(2)
C2 C11 1.479(2)
C3 C4 1.362(2)
C3 H3 0.9500
C4 C5 1.429(3)
C5 C6 1.417(2)
C5 C10 1.428(3)
C6 C7 1.350(3)
C6 H6 0.9500
C7 C8 1.402(3)
C7 H7 0.9500
C8 C9 1.370(2)
C8 H8 0.9500
C9 C10 1.433(3)
C11 C12 1.378(3)
C11 C20 1.441(2)
C12 C13 1.400(2)
C12 C21 1.535(2)
C13 C14 1.366(2)
C13 H13 0.9500
C14 C15 1.428(3)
C15 C16 1.415(3)
C15 C20 1.429(3)
C16 C17 1.359(3)
C16 H16 0.9500
C17 C18 1.400(3)
C17 H17 0.9500
C18 C19 1.371(3)
C18 H18 0.9500
C19 C20 1.429(3)
C21 C22 1.500(3)
C21 C30 1.521(2)
C22 C23 1.328(3)
C22 H22 0.9500
C23 C24 1.461(3)
C23 H23 0.9500
C24 C25 1.482(3)
C25 C30 1.387(3)
C25 C26 1.407(3)
C26 C27 1.366(3)
C26 H26 0.9500
C27 C28 1.386(3)
C27 H27 0.9500
C28 C29 1.376(3)
C28 H28 0.9500
C29 C30 1.411(3)
C31 H31A 0.9800
C31 H31B 0.9800
C31 H31C 0.9800
C32 H32A 0.9800
C32 H32B 0.9800
C32 H32C 0.9800
C33 H33A 0.9800
C33 H33B 0.9800
C33 H33C 0.9800
C34 H34A 0.9800
C34 H34B 0.9800
C34 H34C 0.9800
C35 H35A 0.9800
C35 H35B 0.9800
C35 H35C 0.9800
C36 C37 1.366(4)
C36 C41 1.401(4)
C36 C42 1.499(4)
C37 C38 1.338(4)
C37 H37 0.9500
C38 C39 1.340(4)
C38 H38 0.9500
C39 C40 1.363(4)
C39 H39 0.9500
C40 C41 1.398(4)
C40 H40 0.9500
C41 H41 0.9500
C42 H42A 0.9800
C42 H42B 0.9800
C42 H42C 0.9800

loop_
_geom_hbond_atom_site_label_D
_geom_hbond_atom_site_label_H
_geom_hbond_atom_site_label_A
_geom_hbond_site_symmetry_A
_geom_hbond_distance_DH
_geom_hbond_distance_HA
_geom_hbond_distance_DA
_geom_hbond_angle_DHA
C3 H3 O4 . 0.95 2.22 2.810(2) 120
C28 H28 Cg1 3_756 0.95 2.65 3.550(2) 159

loop_
_geom_torsion_atom_site_label_1
_geom_torsion_atom_site_label_2
_geom_torsion_atom_site_label_3
_geom_torsion_atom_site_label_4
_geom_torsion
C10 C1 C2 C3 8.0(3)
C21 C1 C2 C3 -169.04(16)
C10 C1 C2 C11 178.89(16)
C21 C1 C2 C11 1.8(2)
C1 C2 C3 C4 -3.7(3)
C11 C2 C3 C4 -172.72(17)
C2 C3 C4 O1 177.48(17)
C2 C3 C4 C5 -3.1(3)
C31 O1 C4 C3 -4.0(3)
C31 O1 C4 C5 176.49(17)
C3 C4 C5 C6 -175.38(18)
O1 C4 C5 C6 4.1(3)
C3 C4 C5 C10 5.5(3)
O1 C4 C5 C10 -175.01(16)
C10 C5 C6 C7 0.1(3)
C4 C5 C6 C7 -179.06(18)
C5 C6 C7 C8 0.6(3)
C6 C7 C8 C9 -0.4(3)
C32 O2 C9 C8 -8.1(3)
C32 O2 C9 C10 172.65(15)
C7 C8 C9 O2 -179.73(18)
C7 C8 C9 C10 -0.5(3)
C2 C1 C10 C5 -5.4(3)
C21 C1 C10 C5 170.98(17)
C2 C1 C10 C9 175.28(17)
C21 C1 C10 C9 -8.3(3)
C6 C5 C10 C1 179.67(17)
C4 C5 C10 C1 -1.2(3)
C6 C5 C10 C9 -0.9(3)
C4 C5 C10 C9 178.19(16)
O2 C9 C10 C1 -0.2(3)
C8 C9 C10 C1 -179.49(18)
O2 C9 C10 C5 -179.56(15)
C8 C9 C10 C5 1.2(3)
C1 C2 C11 C12 -6.9(2)
C3 C2 C11 C12 163.06(19)
C1 C2 C11 C20 180.0(2)
C3 C2 C11 C20 -10.1(3)
C20 C11 C12 C13 6.1(3)
C2 C11 C12 C13 -168.34(17)
C20 C11 C12 C21 -176.39(15)
C2 C11 C12 C21 9.2(2)
C11 C12 C13 C14 3.8(3)
C21 C12 C13 C14 -173.39(17)
C12 C13 C14 O3 171.61(17)
C12 C13 C14 C15 -7.9(3)
C34 O3 C14 C13 -2.6(3)
C34 O3 C14 C15 176.89(17)
C13 C14 C15 C16 -177.56(18)
O3 C14 C15 C16 2.9(3)
C13 C14 C15 C20 2.0(3)
O3 C14 C15 C20 -177.56(16)
C14 C15 C16 C17 177.03(19)
C20 C15 C16 C17 -2.5(3)
C15 C16 C17 C18 -4.0(3)
C16 C17 C18 C19 2.5(3)
C33 O4 C19 C18 3.3(3)
C33 O4 C19 C20 -173.86(17)
C17 C18 C19 O4 -171.42(18)
C17 C18 C19 C20 5.6(3)
O4 C19 C20 C15 165.71(16)
C18 C19 C20 C15 -11.6(3)
O4 C19 C20 C11 -11.6(3)
C18 C19 C20 C11 171.08(18)
C16 C15 C20 C19 9.9(3)
C14 C15 C20 C19 -169.58(17)
C16 C15 C20 C11 -172.52(17)
C14 C15 C20 C11 8.0(3)
C12 C11 C20 C19 165.59(18)
C2 C11 C20 C19 -21.8(3)
C12 C11 C20 C15 -11.7(3)
C2 C11 C20 C15 160.88(19)
C11 C12 C21 C22 107.55(18)
C13 C12 C21 C22 -74.9(2)
C11 C12 C21 C30 -131.50(17)
C13 C12 C21 C30 46.0(2)
C11 C12 C21 C1 -7.76(19)
C13 C12 C21 C1 169.75(17)
C2 C1 C21 C22 -106.63(17)
C10 C1 C21 C22 76.7(2)
C2 C1 C21 C30 121.54(17)
C10 C1 C21 C30 -55.2(2)
C2 C1 C21 C12 3.29(18)
C10 C1 C21 C12 -173.41(17)
C30 C21 C22 C23 -6.2(2)
C12 C21 C22 C23 112.2(2)
C1 C21 C22 C23 -140.00(19)
C21 C22 C23 C24 4.2(3)
C22 C23 C24 O6 178.75(19)
C22 C23 C24 C25 -0.6(3)
O6 C24 C25 C30 -179.69(18)
C23 C24 C25 C30 -0.3(3)
O6 C24 C25 C26 0.5(3)
C23 C24 C25 C26 179.91(17)
C30 C25 C26 C27 -0.7(3)
C24 C25 C26 C27 179.06(18)
C25 C26 C27 C28 -0.7(3)
C26 C27 C28 C29 0.8(3)
C35 O5 C29 C28 -2.9(3)
C35 O5 C29 C30 177.09(15)
C27 C28 C29 O5 -179.35(18)
C27 C28 C29 C30 0.7(3)
C26 C25 C30 C29 2.1(3)
C24 C25 C30 C29 -177.71(16)
C26 C25 C30 C21 177.65(16)
C24 C25 C30 C21 -2.2(3)
O5 C29 C30 C25 177.95(16)
C28 C29 C30 C25 -2.1(3)
O5 C29 C30 C21 2.3(2)
C28 C29 C30 C21 -177.68(16)
C22 C21 C30 C25 5.0(2)
C12 C21 C30 C25 -110.42(19)
C1 C21 C30 C25 135.98(18)
C22 C21 C30 C29 -179.54(15)
C12 C21 C30 C29 65.1(2)
C1 C21 C30 C29 -48.5(2)
C41 C36 C37 C38 1.0(4)
C42 C36 C37 C38 -179.5(3)
C36 C37 C38 C39 0.6(4)
C37 C38 C39 C40 -1.5(4)
C38 C39 C40 C41 0.7(4)
C39 C40 C41 C36 0.9(4)
C37 C36 C41 C40 -1.7(4)
C42 C36 C41 C40 178.8(3)
